data_4035622
loop_
_publ_author_name
'Das, Eshani'
'Basak, Shyam'
'Anoop, Anakuthil'
'Basak, Amit'

_publ_section_title
;
 Experiment and Computational Study on the Regioselectivity of
 Nucleophilic Addition to Unsymmetrical p-Benzynes Derived from Bergman
 Cyclization of Enediynes.
;
_journal_issue 15
_journal_name_full 'The Journal of organic chemistry'
_journal_page_first 7730
_journal_page_last 7740
_journal_paper_doi 10.1021/acs.joc.8b00624
_journal_volume 83
_journal_year 2018
_chemical_formula_sum 'C22 H20 Br N O4 S'
_chemical_formula_weight 474.36
_space_group_crystal_system monoclinic
_space_group_IT_number 14
_space_group_name_Hall '-P 2ybc'
_space_group_name_H-M_alt 'P 1 21/c 1'
_atom_sites_solution_hydrogens geom
_audit_creation_method SHELXL-2014/7
_cell_angle_alpha 90.00(3)
_cell_angle_beta 96.10(3)
_cell_angle_gamma 90.00(3)
_cell_formula_units_Z 4
_cell_length_a 12.501(3)
_cell_length_b 9.830(2)
_cell_length_c 16.624(3)
_cell_measurement_reflns_used 420
_cell_measurement_temperature 293(2)
_cell_measurement_theta_max 26.22
_cell_measurement_theta_min 2.93
_cell_volume 2031.3(7)
_computing_cell_refinement 'SAINT 6.45 ( Bruker, 2003)'
_computing_data_collection 'SMART 5.628 (Bruker, 2003)'
_computing_data_reduction 'SAINT 6.45  (Bruker, 2003)'
_computing_molecular_graphics SIR-97
_computing_structure_refinement 'SHELXL-2014/7 (Sheldrick, 2014)'
_computing_structure_solution SIR-97
_diffrn_ambient_temperature 293(2)
_diffrn_measured_fraction_theta_full 0.996
_diffrn_measured_fraction_theta_max 0.987
_diffrn_measurement_device_type 'Bruker SMART APEX'
_diffrn_measurement_method /w-scans
_diffrn_radiation_type MoK\a
_diffrn_radiation_wavelength 0.71073
_diffrn_reflns_av_R_equivalents 0.0384
_diffrn_reflns_av_unetI/netI 0.0395
_diffrn_reflns_Laue_measured_fraction_full 0.996
_diffrn_reflns_Laue_measured_fraction_max 0.987
_diffrn_reflns_limit_h_max 15
_diffrn_reflns_limit_h_min -12
_diffrn_reflns_limit_k_max 10
_diffrn_reflns_limit_k_min -12
_diffrn_reflns_limit_l_max 20
_diffrn_reflns_limit_l_min -20
_diffrn_reflns_number 17543
_diffrn_reflns_point_group_measured_fraction_full 0.996
_diffrn_reflns_point_group_measured_fraction_max 0.987
_diffrn_reflns_theta_full 25.500
_diffrn_reflns_theta_max 26.460
_diffrn_reflns_theta_min 2.811
_diffrn_source 'fine-focus sealed tube'
_exptl_absorpt_coefficient_mu 2.156
_exptl_absorpt_correction_type empirical
_exptl_absorpt_process_details SADABS
_exptl_crystal_colour colorless
_exptl_crystal_density_diffrn 1.551
_exptl_crystal_description block
_exptl_crystal_F_000 968
_exptl_transmission_factor_max 0.982
_exptl_transmission_factor_min 0.918
_refine_diff_density_max 0.202
_refine_diff_density_min -0.388
_refine_diff_density_rms 0.052
_refine_ls_extinction_method none
_refine_ls_goodness_of_fit_ref 1.036
_refine_ls_hydrogen_treatment constr
_refine_ls_matrix_type full
_refine_ls_number_parameters 262
_refine_ls_number_reflns 4143
_refine_ls_number_restraints 0
_refine_ls_restrained_S_all 1.036
_refine_ls_R_factor_all 0.0751
_refine_ls_R_factor_gt 0.0397
_refine_ls_shift/su_max 0.000
_refine_ls_shift/su_mean 0.000
_refine_ls_structure_factor_coef Fsqd
_refine_ls_weighting_details 'w=1/[\s^2^(Fo^2^)+(0.0447P)^2^+0.4198P] where P=(Fo^2^+2Fc^2^)/3'
_refine_ls_weighting_scheme calc
_refine_ls_wR_factor_gt 0.0859
_refine_ls_wR_factor_ref 0.0969
_reflns_Friedel_coverage 0.000
_reflns_number_gt 2790
_reflns_number_total 4143
_reflns_threshold_expression 'I > 2\s(I)'
_cod_data_source_file jo8b00624_si_004.cif
_cod_data_source_block 2d
_cod_original_cell_volume 2031.2(7)
_cod_original_sg_symbol_H-M 'P 21/c'
_cod_database_code 4035622
_shelx_shelxl_version_number 2014/7
_shelx_space_group_comment
;
The symmetry employed for this shelxl refinement is uniquely defined
by the following loop, which should always be used as a source of
symmetry information in preference to the above space-group names.
They are only intended as comments.
;

loop_
_space_group_symop_operation_xyz
'x, y, z'
'-x, y+1/2, -z+1/2'
'-x, -y, -z'
'x, -y-1/2, z-1/2'

loop_
_atom_site_label
_atom_site_type_symbol
_atom_site_fract_x
_atom_site_fract_y
_atom_site_fract_z
_atom_site_U_iso_or_equiv
_atom_site_adp_type
_atom_site_occupancy
_atom_site_site_symmetry_order
_atom_site_calc_flag
_atom_site_refinement_flags_posn
_atom_site_refinement_flags_adp
Br1 Br 0.67680(3) 0.32692(4) 0.38277(2) 0.07257(15) Uani 1 1 d . .
S1 S 0.15181(6) 0.41549(9) 0.22609(5) 0.0622(2) Uani 1 1 d . .
O4 O 0.77460(17) 0.9058(2) 0.64977(13) 0.0670(6) Uani 1 1 d . .
N1 N 0.27655(18) 0.4426(2) 0.26198(14) 0.0517(6) Uani 1 1 d . .
O2 O 0.08792(17) 0.4500(3) 0.28965(13) 0.0781(7) Uani 1 1 d . .
O1 O 0.1479(2) 0.2812(2) 0.19340(16) 0.0888(8) Uani 1 1 d . .
C4 C 0.4093(2) 0.5759(3) 0.34783(15) 0.0407(6) Uani 1 1 d . .
C7 C 0.5334(2) 0.6852(3) 0.45003(16) 0.0421(6) Uani 1 1 d . .
C8 C 0.6102(2) 0.5809(3) 0.44284(16) 0.0427(6) Uani 1 1 d . .
O3 O 0.6097(2) 0.9905(3) 0.62766(18) 0.1000(9) Uani 1 1 d . .
C3 C 0.4856(2) 0.4726(3) 0.33697(15) 0.0429(6) Uani 1 1 d . .
C6 C 0.4330(2) 0.6771(3) 0.40276(16) 0.0457(7) Uani 1 1 d . .
H6 H 0.3812 0.7430 0.4093 0.055 Uiso 1 1 calc R U
C15 C 0.1203(2) 0.5303(3) 0.14618(17) 0.0492(7) Uani 1 1 d . .
C5 C 0.2990(2) 0.5744(3) 0.30034(17) 0.0502(7) Uani 1 1 d . .
H5A H 0.2448 0.5940 0.3364 0.060 Uiso 1 1 calc R U
H5B H 0.2953 0.6447 0.2592 0.060 Uiso 1 1 calc R U
C12 C 0.6558(2) 0.7964(3) 0.55232(17) 0.0471(7) Uani 1 1 d . .
C9 C 0.5808(2) 0.4760(3) 0.38660(16) 0.0451(7) Uani 1 1 d . .
C18 C 0.0726(2) 0.7146(3) 0.01995(18) 0.0532(8) Uani 1 1 d . .
C13 C 0.5582(2) 0.7917(3) 0.50633(17) 0.0496(7) Uani 1 1 d . .
H13 H 0.5075 0.8593 0.5122 0.059 Uiso 1 1 calc R U
C11 C 0.7319(2) 0.6950(3) 0.54369(18) 0.0532(8) Uani 1 1 d . .
H11 H 0.7984 0.6987 0.5746 0.064 Uiso 1 1 calc R U
C20 C 0.0676(2) 0.6511(3) 0.15927(18) 0.0544(8) Uani 1 1 d . .
H20 H 0.0479 0.6712 0.2103 0.065 Uiso 1 1 calc R U
C16 C 0.1478(2) 0.5012(3) 0.06991(18) 0.0610(8) Uani 1 1 d . .
H16 H 0.1826 0.4201 0.0604 0.073 Uiso 1 1 calc R U
C19 C 0.0446(2) 0.7414(3) 0.09653(19) 0.0571(8) Uani 1 1 d . .
H19 H 0.0095 0.8224 0.1059 0.068 Uiso 1 1 calc R U
C10 C 0.7098(2) 0.5908(3) 0.49067(18) 0.0527(7) Uani 1 1 d . .
H10 H 0.7619 0.5245 0.4859 0.063 Uiso 1 1 calc R U
C14 C 0.6751(3) 0.9078(3) 0.6130(2) 0.0595(8) Uani 1 1 d . .
C2 C 0.4608(2) 0.3649(3) 0.27370(17) 0.0543(8) Uani 1 1 d . .
H2A H 0.4484 0.2793 0.3001 0.065 Uiso 1 1 calc R U
H2B H 0.5226 0.3534 0.2437 0.065 Uiso 1 1 calc R U
C17 C 0.1237(3) 0.5926(4) 0.00794(19) 0.0639(9) Uani 1 1 d . .
H17 H 0.1422 0.5718 -0.0434 0.077 Uiso 1 1 calc R U
C1 C 0.3628(2) 0.3990(4) 0.21478(18) 0.0622(8) Uani 1 1 d . .
H1A H 0.3801 0.4713 0.1785 0.075 Uiso 1 1 calc R U
H1B H 0.3403 0.3197 0.1826 0.075 Uiso 1 1 calc R U
C22 C 0.7997(3) 1.0028(4) 0.7140(2) 0.0845(11) Uani 1 1 d . .
H22A H 0.8734 0.9919 0.7360 0.127 Uiso 1 1 calc R U
H22B H 0.7889 1.0933 0.6931 0.127 Uiso 1 1 calc R U
H22C H 0.7536 0.9876 0.7558 0.127 Uiso 1 1 calc R U
C21 C 0.0472(3) 0.8131(4) -0.0490(2) 0.0824(11) Uani 1 1 d . .
H21A H 0.0727 0.7769 -0.0971 0.124 Uiso 1 1 calc R U
H21B H -0.0291 0.8266 -0.0580 0.124 Uiso 1 1 calc R U
H21C H 0.0820 0.8985 -0.0357 0.124 Uiso 1 1 calc R U

loop_
_atom_site_aniso_label
_atom_site_aniso_U_11
_atom_site_aniso_U_22
_atom_site_aniso_U_33
_atom_site_aniso_U_23
_atom_site_aniso_U_13
_atom_site_aniso_U_12
Br1 0.0692(2) 0.0784(3) 0.0689(2) -0.01350(18) 0.00136(16) 0.03682(18)
S1 0.0582(5) 0.0649(6) 0.0603(5) 0.0101(4) -0.0079(4) -0.0174(4)
O4 0.0620(13) 0.0666(15) 0.0683(14) -0.0104(12) -0.0116(11) -0.0029(11)
N1 0.0510(14) 0.0530(16) 0.0495(14) -0.0012(11) -0.0029(11) -0.0031(11)
O2 0.0543(13) 0.116(2) 0.0647(14) 0.0230(13) 0.0083(11) -0.0192(12)
O1 0.1030(19) 0.0575(15) 0.0972(19) 0.0095(13) -0.0299(15) -0.0222(13)
C4 0.0411(14) 0.0407(16) 0.0401(15) 0.0053(12) 0.0034(12) 0.0009(12)
C7 0.0404(14) 0.0368(16) 0.0486(16) 0.0076(13) 0.0024(12) 0.0018(11)
C8 0.0406(14) 0.0458(17) 0.0423(15) 0.0076(13) 0.0070(12) 0.0037(12)
O3 0.0897(18) 0.0702(18) 0.130(2) -0.0380(16) -0.0340(16) 0.0238(15)
C3 0.0455(15) 0.0441(16) 0.0404(15) 0.0045(12) 0.0102(12) 0.0033(12)
C6 0.0409(14) 0.0399(16) 0.0557(17) 0.0067(14) 0.0032(12) 0.0066(12)
C15 0.0439(15) 0.0574(19) 0.0444(17) -0.0039(14) -0.0036(12) -0.0093(14)
C5 0.0490(16) 0.0500(18) 0.0508(17) 0.0018(14) 0.0014(13) 0.0017(13)
C12 0.0504(16) 0.0391(17) 0.0506(17) 0.0065(13) -0.0004(13) -0.0041(13)
C9 0.0436(15) 0.0488(17) 0.0445(16) 0.0046(13) 0.0120(12) 0.0114(13)
C18 0.0464(16) 0.060(2) 0.0508(18) 0.0027(15) -0.0078(13) -0.0140(14)
C13 0.0478(16) 0.0411(17) 0.0590(18) 0.0060(14) 0.0014(14) 0.0031(13)
C11 0.0406(15) 0.063(2) 0.0542(18) 0.0082(15) -0.0017(13) 0.0025(14)
C20 0.0451(16) 0.070(2) 0.0476(17) -0.0072(16) 0.0037(13) -0.0013(15)
C16 0.0634(19) 0.063(2) 0.055(2) -0.0115(16) -0.0020(15) 0.0024(16)
C19 0.0442(16) 0.059(2) 0.066(2) -0.0060(17) -0.0035(14) -0.0005(14)
C10 0.0453(16) 0.058(2) 0.0545(18) 0.0034(15) 0.0020(13) 0.0128(14)
C14 0.0595(19) 0.047(2) 0.069(2) 0.0072(16) -0.0069(16) -0.0034(16)
C2 0.0571(17) 0.057(2) 0.0487(17) -0.0032(14) 0.0079(14) 0.0055(14)
C17 0.070(2) 0.077(2) 0.0439(18) -0.0076(17) 0.0025(15) -0.0069(19)
C1 0.069(2) 0.070(2) 0.0465(17) -0.0094(16) 0.0016(15) 0.0041(17)
C22 0.096(3) 0.071(2) 0.081(3) -0.021(2) -0.018(2) -0.005(2)
C21 0.092(3) 0.081(3) 0.070(2) 0.010(2) -0.014(2) -0.017(2)

loop_
_atom_type_symbol
_atom_type_description
_atom_type_scat_dispersion_real
_atom_type_scat_dispersion_imag
_atom_type_scat_source
C C 0.0033 0.0016 'International Tables Vol C Tables 4.2.6.8 and 6.1.1.4'
H H 0.0000 0.0000 'International Tables Vol C Tables 4.2.6.8 and 6.1.1.4'
Br Br -0.2901 2.4595 'International Tables Vol C Tables 4.2.6.8 and 6.1.1.4'
N N 0.0061 0.0033 'International Tables Vol C Tables 4.2.6.8 and 6.1.1.4'
O O 0.0106 0.0060 'International Tables Vol C Tables 4.2.6.8 and 6.1.1.4'
S S 0.1246 0.1234 'International Tables Vol C Tables 4.2.6.8 and 6.1.1.4'

loop_
_geom_angle_atom_site_label_1
_geom_angle_atom_site_label_2
_geom_angle_atom_site_label_3
_geom_angle
O1 S1 O2 120.08(16)
O1 S1 N1 106.47(14)
O2 S1 N1 106.14(13)
O1 S1 C15 108.10(14)
O2 S1 C15 107.95(15)
N1 S1 C15 107.51(13)
C14 O4 C22 116.9(3)
C5 N1 C1 112.1(2)
C5 N1 S1 115.93(18)
C1 N1 S1 119.10(19)
C6 C4 C3 120.5(2)
C6 C4 C5 118.5(2)
C3 C4 C5 121.0(2)
C6 C7 C13 122.0(2)
C6 C7 C8 118.8(2)
C13 C7 C8 119.2(2)
C10 C8 C9 125.2(3)
C10 C8 C7 117.9(3)
C9 C8 C7 116.9(2)
C9 C3 C4 117.2(2)
C9 C3 C2 122.6(2)
C4 C3 C2 120.2(2)
C4 C6 C7 122.2(2)
C4 C6 H6 118.9
C7 C6 H6 118.9
C16 C15 C20 119.4(3)
C16 C15 S1 120.3(2)
C20 C15 S1 120.3(2)
N1 C5 C4 111.0(2)
N1 C5 H5A 109.4
C4 C5 H5A 109.4
N1 C5 H5B 109.4
C4 C5 H5B 109.4
H5A C5 H5B 108.0
C13 C12 C11 119.6(3)
C13 C12 C14 118.3(3)
C11 C12 C14 122.0(3)
C3 C9 C8 124.2(2)
C3 C9 Br1 118.1(2)
C8 C9 Br1 117.64(19)
C19 C18 C17 117.7(3)
C19 C18 C21 121.6(3)
C17 C18 C21 120.7(3)
C12 C13 C7 120.9(3)
C12 C13 H13 119.6
C7 C13 H13 119.6
C10 C11 C12 120.7(3)
C10 C11 H11 119.6
C12 C11 H11 119.6
C19 C20 C15 119.9(3)
C19 C20 H20 120.1
C15 C20 H20 120.1
C17 C16 C15 119.8(3)
C17 C16 H16 120.1
C15 C16 H16 120.1
C20 C19 C18 121.5(3)
C20 C19 H19 119.3
C18 C19 H19 119.3
C11 C10 C8 121.6(3)
C11 C10 H10 119.2
C8 C10 H10 119.2
O3 C14 O4 122.9(3)
O3 C14 C12 124.9(3)
O4 C14 C12 112.2(3)
C3 C2 C1 112.8(2)
C3 C2 H2A 109.0
C1 C2 H2A 109.0
C3 C2 H2B 109.0
C1 C2 H2B 109.0
H2A C2 H2B 107.8
C16 C17 C18 121.7(3)
C16 C17 H17 119.1
C18 C17 H17 119.1
N1 C1 C2 107.9(2)
N1 C1 H1A 110.1
C2 C1 H1A 110.1
N1 C1 H1B 110.1
C2 C1 H1B 110.1
H1A C1 H1B 108.4
O4 C22 H22A 109.5
O4 C22 H22B 109.5
H22A C22 H22B 109.5
O4 C22 H22C 109.5
H22A C22 H22C 109.5
H22B C22 H22C 109.5
C18 C21 H21A 109.5
C18 C21 H21B 109.5
H21A C21 H21B 109.5
C18 C21 H21C 109.5
H21A C21 H21C 109.5
H21B C21 H21C 109.5

loop_
_geom_bond_atom_site_label_1
_geom_bond_atom_site_label_2
_geom_bond_distance
Br1 C9 1.900(3)
S1 O1 1.426(3)
S1 O2 1.431(2)
S1 N1 1.631(2)
S1 C15 1.756(3)
O4 C14 1.326(4)
O4 C22 1.441(4)
N1 C5 1.458(3)
N1 C1 1.463(4)
C4 C6 1.362(4)
C4 C3 1.418(4)
C4 C5 1.514(4)
C7 C6 1.411(4)
C7 C13 1.416(4)
C7 C8 1.418(4)
C8 C10 1.408(4)
C8 C9 1.415(4)
O3 C14 1.197(4)
C3 C9 1.374(4)
C3 C2 1.501(4)
C6 H6 0.9300
C15 C16 1.379(4)
C15 C20 1.386(4)
C5 H5A 0.9700
C5 H5B 0.9700
C12 C13 1.370(4)
C12 C11 1.396(4)
C12 C14 1.490(4)
C18 C19 1.381(4)
C18 C17 1.383(4)
C18 C21 1.508(4)
C13 H13 0.9300
C11 C10 1.360(4)
C11 H11 0.9300
C20 C19 1.376(4)
C20 H20 0.9300
C16 C17 1.376(4)
C16 H16 0.9300
C19 H19 0.9300
C10 H10 0.9300
C2 C1 1.522(4)
C2 H2A 0.9700
C2 H2B 0.9700
C17 H17 0.9300
C1 H1A 0.9700
C1 H1B 0.9700
C22 H22A 0.9600
C22 H22B 0.9600
C22 H22C 0.9600
C21 H21A 0.9600
C21 H21B 0.9600
C21 H21C 0.9600
